data_7702019
loop_
_publ_author_name
'Zangana, Karzan H.'
'Pineda, Eufemio Moreno'
'Winpenny, Richard E. P.'

_publ_section_title
;
 Tetrametallic lanthanide(III) phosphonate cages: synthetic, structural
 and magnetic studies.
;
_journal_issue 45
_journal_name_full 'Dalton transactions (Cambridge, England : 2003)'
_journal_page_first 17101
_journal_page_last 17107
_journal_paper_doi 10.1039/c4dt02630f
_journal_volume 43
_journal_year 2014
_chemical_formula_moiety 'C26 H56 N6 O35 P4 Tb4, 4(C5 H6 N), C5 H5 N'
_chemical_formula_sum 'C51 H85 N11 O35 P4 Tb4'
_chemical_formula_weight 2129.79
_space_group_crystal_system monoclinic
_space_group_IT_number 15
_space_group_name_Hall '-C 2yc'
_space_group_name_H-M_alt 'C 1 2/c 1'
_atom_sites_solution_hydrogens geom
_atom_sites_solution_primary direct
_audit_creation_date 2014-08-27
_audit_creation_method
;
Olex2 1.2
(compiled 2014.07.22 svn.r2960 for OlexSys, GUI svn.r4862)
;
_cell_angle_alpha 90
_cell_angle_beta 91.0749(14)
_cell_angle_gamma 90
_cell_formula_units_Z 8
_cell_length_a 44.8792(6)
_cell_length_b 19.1254(3)
_cell_length_c 24.0145(3)
_cell_measurement_reflns_used 14751
_cell_measurement_temperature 150.04(13)
_cell_measurement_theta_max 28.3310
_cell_measurement_theta_min 3.2810
_cell_volume 20608.8(5)
_computing_cell_refinement
'CrysAlisPro, Agilent Technologies, Version 1.171.37.33 (release 27-03-2014 CrysAlis171 .NET) (compiled Mar 27 2014,17:12:48)'
_computing_data_collection
'CrysAlisPro, Agilent Technologies, Version 1.171.37.33 (release 27-03-2014 CrysAlis171 .NET) (compiled Mar 27 2014,17:12:48)'
_computing_data_reduction
'CrysAlisPro, Agilent Technologies, Version 1.171.37.33 (release 27-03-2014 CrysAlis171 .NET) (compiled Mar 27 2014,17:12:48)'
_computing_molecular_graphics 'Olex2 (Dolomanov et al., 2009)'
_computing_publication_material 'Olex2 (Dolomanov et al., 2009)'
_computing_structure_refinement 'ShelXL (Sheldrick, 2008)'
_computing_structure_solution 'ShelXS (Sheldrick, 2008)'
_diffrn_ambient_environment N~2~
_diffrn_ambient_temperature 150.04(13)
_diffrn_detector 'CCD plate'
_diffrn_detector_area_resol_mean 8.0714
_diffrn_detector_type Eos
_diffrn_measured_fraction_theta_full 0.995
_diffrn_measured_fraction_theta_max 0.994
_diffrn_measurement_details
;
#__ type_ start__ end____ width___ exp.time_
  1 omega  -12.00   93.00   0.7500   23.0000
omega____ theta____ kappa____ phi______ frames
    -       20.8673   77.0000  -90.0000 140

#__ type_ start__ end____ width___ exp.time_
  2 omega  -12.00   93.00   0.7500   23.0000
omega____ theta____ kappa____ phi______ frames
    -       20.8673   77.0000   30.0000 140

#__ type_ start__ end____ width___ exp.time_
  3 omega  -12.00   93.00   0.7500   23.0000
omega____ theta____ kappa____ phi______ frames
    -       20.8673   77.0000  150.0000 140
;
_diffrn_measurement_device 'four-circle diffractometer'
_diffrn_measurement_device_type 'SuperNova, Single source at offset, Eos'
_diffrn_measurement_method '\w scans'
_diffrn_orient_matrix_UB_11 -0.0149590000
_diffrn_orient_matrix_UB_12 -0.0089273000
_diffrn_orient_matrix_UB_13 0.0057961000
_diffrn_orient_matrix_UB_21 0.0048915000
_diffrn_orient_matrix_UB_22 -0.0321804000
_diffrn_orient_matrix_UB_23 0.0116999000
_diffrn_orient_matrix_UB_31 0.0014578000
_diffrn_orient_matrix_UB_32 0.0161562000
_diffrn_orient_matrix_UB_33 0.0264931000
_diffrn_radiation_monochromator mirror
_diffrn_radiation_probe x-ray
_diffrn_radiation_type MoK\a
_diffrn_radiation_wavelength 0.71073
_diffrn_reflns_av_R_equivalents 0.0520
_diffrn_reflns_av_unetI/netI 0.0714
_diffrn_reflns_Laue_measured_fraction_full 0.995
_diffrn_reflns_Laue_measured_fraction_max 0.994
_diffrn_reflns_limit_h_max 51
_diffrn_reflns_limit_h_min -56
_diffrn_reflns_limit_k_max 21
_diffrn_reflns_limit_k_min -23
_diffrn_reflns_limit_l_max 18
_diffrn_reflns_limit_l_min -30
_diffrn_reflns_number 56487
_diffrn_reflns_point_group_measured_fraction_full 0.995
_diffrn_reflns_point_group_measured_fraction_max 0.994
_diffrn_reflns_theta_full 25.242
_diffrn_reflns_theta_max 26.372
_diffrn_reflns_theta_min 3.004
_diffrn_source 'SuperNova (Mo) X-ray Source'
_exptl_absorpt_coefficient_mu 2.841
_exptl_absorpt_correction_T_max 1.00000
_exptl_absorpt_correction_T_min 0.69103
_exptl_absorpt_correction_type multi-scan
_exptl_absorpt_process_details
'CrysAlisPro, Agilent Technologies, Version 1.171.37.33 (release 27-03-2014 CrysAlis171 .NET) (compiled Mar 27 2014,17:12:48) Empirical absorption correction using spherical harmonics, implemented in SCALE3 ABSPACK scaling algorithm.'
_exptl_crystal_colour 'clear colourless'
_exptl_crystal_colour_lustre clear
_exptl_crystal_colour_primary colourless
_exptl_crystal_density_diffrn 1.373
_exptl_crystal_description plate
_exptl_crystal_F_000 8356
_exptl_crystal_size_max 0.1
_exptl_crystal_size_mid 0.08
_exptl_crystal_size_min 0.02
_refine_diff_density_max 1.019
_refine_diff_density_min -0.790
_refine_diff_density_rms 0.125
_refine_ls_extinction_method none
_refine_ls_goodness_of_fit_ref 0.990
_refine_ls_hydrogen_treatment constr
_refine_ls_matrix_type full
_refine_ls_number_parameters 938
_refine_ls_number_reflns 20951
_refine_ls_number_restraints 90
_refine_ls_restrained_S_all 0.995
_refine_ls_R_factor_all 0.0635
_refine_ls_R_factor_gt 0.0389
_refine_ls_shift/su_max 0.001
_refine_ls_shift/su_mean 0.000
_refine_ls_structure_factor_coef Fsqd
_refine_ls_weighting_details 'w=1/[\s^2^(Fo^2^)+(0.0385P)^2^] where P=(Fo^2^+2Fc^2^)/3'
_refine_ls_weighting_scheme calc
_refine_ls_wR_factor_gt 0.0846
_refine_ls_wR_factor_ref 0.0951
_reflns_Friedel_coverage 0.000
_reflns_number_gt 15215
_reflns_number_total 20951
_reflns_threshold_expression 'I > 2\s(I)'
_cod_data_source_file c4dt02630f2.cif
_cod_data_source_block Tb4P4
_cod_database_code 7702019
_shelxl_version_number 2014/6
_chemical_oxdiff_formula Gd8P6C100H150O60
_shelx_space_group_comment
;
The symmetry employed for this shelxl refinement is uniquely defined
by the following loop, which should always be used as a source of
symmetry information in preference to the above space-group names.
They are only intended as comments.
;
_reflns_odcompleteness_completeness 99.56
_reflns_odcompleteness_iscentric 1
_reflns_odcompleteness_theta 26.32
_olex2_submission_special_instructions 'No special instructions were received'

loop_
_space_group_symop_operation_xyz
'x, y, z'
'-x, y, -z+1/2'
'x+1/2, y+1/2, z'
'-x+1/2, y+1/2, -z+1/2'
'-x, -y, -z'
'x, -y, z-1/2'
'-x+1/2, -y+1/2, -z'
'x+1/2, -y+1/2, z-1/2'

loop_
_atom_site_label
_atom_site_type_symbol
_atom_site_fract_x
_atom_site_fract_y
_atom_site_fract_z
_atom_site_U_iso_or_equiv
_atom_site_adp_type
_atom_site_occupancy
_atom_site_site_symmetry_order
_atom_site_calc_flag
_atom_site_refinement_flags_posn
_atom_site_refinement_flags_adp
_atom_site_refinement_flags_occupancy
Tb1 Tb 0.24029(2) 0.11681(2) 0.29964(2) 0.02237(7) Uani 1 1 d . . .
Tb2 Tb 0.12994(2) 0.24686(2) 0.30798(2) 0.02536(7) Uani 1 1 d . . .
Tb3 Tb 0.11968(2) 0.05155(2) 0.28096(2) 0.02486(7) Uani 1 1 d . . .
Tb4 Tb 0.14109(2) 0.17068(2) 0.16092(2) 0.02806(7) Uani 1 1 d . . .
P1 P 0.19256(3) 0.26408(7) 0.26127(6) 0.0239(3) Uani 1 1 d . . .
P2 P 0.18793(3) 0.05724(7) 0.19065(6) 0.0251(3) Uani 1 1 d . . .
P3 P 0.16873(3) 0.08601(7) 0.36644(5) 0.0220(3) Uani 1 1 d . . .
P4 P 0.09596(4) 0.31873(9) 0.18553(8) 0.0477(4) Uani 1 1 d . . .
O1N O 0.24663(8) 0.20036(18) 0.38211(16) 0.0349(9) Uani 1 1 d . . .
O1O O 0.08627(7) 0.20931(19) 0.34805(16) 0.0347(9) Uani 1 1 d . . .
O1OH O 0.11240(7) 0.16243(16) 0.24275(14) 0.0260(8) Uani 1 1 d . . .
O1P O 0.21770(7) 0.21370(17) 0.27020(15) 0.0320(9) Uani 1 1 d . . .
O2N O 0.28214(8) 0.20004(19) 0.32334(16) 0.0370(9) Uani 1 1 d . . .
O2O O 0.08163(8) 0.09370(19) 0.33621(15) 0.0349(9) Uani 1 1 d . . .
O2P O 0.17887(8) 0.29026(18) 0.31590(14) 0.0310(9) Uani 1 1 d . . .
O3N O 0.28441(11) 0.2691(2) 0.3949(2) 0.0662(14) Uani 1 1 d . . .
O3O O 0.08754(8) 0.02943(19) 0.20523(16) 0.0371(9) Uani 1 1 d . . .
O3P O 0.16552(7) 0.23263(17) 0.22972(14) 0.0265(8) Uani 1 1 d . . .
O4N O 0.24167(8) -0.01136(18) 0.33213(17) 0.0377(10) Uani 1 1 d . . .
O4O O 0.10492(8) 0.0914(2) 0.13494(15) 0.0384(10) Uani 1 1 d . . .
O4P O 0.21393(7) 0.06251(18) 0.23015(15) 0.0312(9) Uani 1 1 d . . .
O5N O 0.26899(9) 0.06245(19) 0.37778(16) 0.0419(10) Uani 1 1 d . . .
O5P O 0.18732(7) 0.11405(17) 0.14435(14) 0.0291(8) Uani 1 1 d . . .
O6N O 0.26481(14) -0.0439(2) 0.40708(18) 0.0830(19) Uani 1 1 d . . .
O6P O 0.15721(7) 0.06635(16) 0.21758(13) 0.0241(8) Uani 1 1 d . . .
O7N O 0.28358(9) 0.05324(19) 0.25783(18) 0.0432(11) Uani 1 1 d . . .
O7P O 0.20071(7) 0.09813(17) 0.35299(14) 0.0266(8) Uani 1 1 d . . .
O8N O 0.26960(8) 0.14540(18) 0.21242(15) 0.0345(9) Uani 1 1 d . . .
O8P O 0.15652(7) 0.01528(17) 0.34586(14) 0.0289(8) Uani 1 1 d . . .
O9N O 0.30280(10) 0.0770(2) 0.1770(2) 0.0626(14) Uani 1 1 d . . .
O9P O 0.14714(7) 0.13914(16) 0.33911(14) 0.0234(8) Uani 1 1 d . . .
O10N O 0.13630(9) 0.2749(2) 0.40996(16) 0.0412(10) Uani 1 1 d . . .
O10P O 0.10888(9) 0.2615(2) 0.14986(16) 0.0443(11) Uani 1 1 d . . .
O11N O 0.11870(10) 0.3562(2) 0.3579(2) 0.0555(12) Uani 1 1 d . . .
O11P O 0.10358(10) 0.3928(2) 0.1606(2) 0.0692(15) Uani 1 1 d . . .
O12N O 0.12376(16) 0.3737(3) 0.4470(2) 0.115(2) Uani 1 1 d . . .
O12P O 0.10600(8) 0.31771(19) 0.24551(16) 0.0402(10) Uani 1 1 d . . .
O13N O 0.12568(8) -0.07596(19) 0.25535(17) 0.0403(10) Uani 1 1 d . . .
O14N O 0.09182(9) -0.0512(2) 0.31551(17) 0.0413(10) Uani 1 1 d . . .
O15N O 0.09383(10) -0.1563(2) 0.2803(2) 0.0663(15) Uani 1 1 d . . .
O16N O 0.14006(10) 0.1675(2) 0.05690(17) 0.0556(12) Uani 1 1 d . . .
O17N O 0.16731(9) 0.2497(2) 0.09296(18) 0.0464(11) Uani 1 1 d . . .
O18N O 0.16267(11) 0.2406(3) 0.00235(19) 0.0719(15) Uani 1 1 d . . .
N1 N 0.27145(11) 0.2244(2) 0.3678(2) 0.0387(12) Uani 1 1 d . . .
N2 N 0.25862(13) 0.0011(2) 0.3732(2) 0.0425(13) Uani 1 1 d . . .
N3 N 0.28581(11) 0.0914(3) 0.2150(2) 0.0397(12) Uani 1 1 d . . .
N4 N 0.12596(13) 0.3364(3) 0.4065(3) 0.0575(16) Uani 1 1 d . . .
N5 N 0.10332(11) -0.0966(3) 0.2835(2) 0.0444(13) Uani 1 1 d . . .
N6 N 0.15644(13) 0.2203(3) 0.0494(2) 0.0498(14) Uani 1 1 d . . .
C1 C 0.07441(12) 0.1509(3) 0.3583(2) 0.0338(13) Uani 1 1 d . . .
C1P C 0.20714(11) 0.3377(3) 0.2231(2) 0.0259(12) Uani 1 1 d . . .
C2 C 0.04921(13) 0.1494(3) 0.4011(3) 0.0416(15) Uani 1 1 d . . .
C2P C 0.23055(12) 0.3737(3) 0.2610(2) 0.0408(15) Uani 1 1 d . . .
H2PA H 0.2209 0.3948 0.2921 0.061 Uiso 1 1 calc GR . .
H2PB H 0.2407 0.4091 0.2402 0.061 Uiso 1 1 calc GR . .
H2PC H 0.2447 0.3398 0.2743 0.061 Uiso 1 1 calc GR . .
C3 C 0.04226(13) 0.0752(3) 0.4200(3) 0.0510(18) Uani 1 1 d . . .
H3A H 0.0345 0.0487 0.3891 0.077 Uiso 1 1 calc GR . .
H3B H 0.0277 0.0767 0.4489 0.077 Uiso 1 1 calc GR . .
H3C H 0.0602 0.0535 0.4341 0.077 Uiso 1 1 calc GR . .
C3P C 0.18230(13) 0.3887(3) 0.2066(3) 0.0491(17) Uani 1 1 d . . .
H3PA H 0.1677 0.3650 0.1839 0.074 Uiso 1 1 calc GR . .
H3PB H 0.1906 0.4269 0.1860 0.074 Uiso 1 1 calc GR . .
H3PC H 0.1731 0.4064 0.2395 0.074 Uiso 1 1 calc GR . .
C4 C 0.02221(13) 0.1820(4) 0.3712(3) 0.058(2) Uani 1 1 d . . .
H4A H 0.0268 0.2292 0.3609 0.086 Uiso 1 1 calc GR . .
H4B H 0.0055 0.1819 0.3957 0.086 Uiso 1 1 calc GR . .
H4C H 0.0173 0.1553 0.3384 0.086 Uiso 1 1 calc GR . .
C4P C 0.22245(13) 0.3102(3) 0.1719(2) 0.0431(16) Uani 1 1 d . . .
H4PA H 0.2369 0.2755 0.1827 0.065 Uiso 1 1 calc GR . .
H4PB H 0.2322 0.3480 0.1533 0.065 Uiso 1 1 calc GR . .
H4PC H 0.2079 0.2895 0.1471 0.065 Uiso 1 1 calc GR . .
C5 C 0.05852(15) 0.1938(4) 0.4524(3) 0.069(2) Uani 1 1 d . . .
H5A H 0.0751 0.1720 0.4713 0.103 Uiso 1 1 calc GR . .
H5B H 0.0421 0.1973 0.4773 0.103 Uiso 1 1 calc GR . .
H5C H 0.0642 0.2398 0.4405 0.103 Uiso 1 1 calc GR . .
C5P C 0.18981(11) -0.0278(3) 0.1570(2) 0.0283(12) Uani 1 1 d . . .
C6 C 0.08859(11) 0.0450(3) 0.1548(2) 0.0308(13) Uani 1 1 d . . .
C6P C 0.21785(12) -0.0302(3) 0.1207(2) 0.0374(14) Uani 1 1 d . . .
H6PA H 0.2162 0.0044 0.0918 0.056 Uiso 1 1 calc GR . .
H6PB H 0.2196 -0.0757 0.1042 0.056 Uiso 1 1 calc GR . .
H6PC H 0.2352 -0.0207 0.1434 0.056 Uiso 1 1 calc GR . .
C7 C 0.06837(13) 0.0052(3) 0.1137(3) 0.0434(16) Uani 1 1 d . . .
C7P C 0.16146(12) -0.0395(3) 0.1207(2) 0.0352(14) Uani 1 1 d . . .
H7PA H 0.1446 -0.0457 0.1443 0.053 Uiso 1 1 calc GR . .
H7PB H 0.1639 -0.0804 0.0981 0.053 Uiso 1 1 calc GR . .
H7PC H 0.1582 0.0004 0.0971 0.053 Uiso 1 1 calc GR . .
C8 C 0.08353(18) -0.0037(6) 0.0587(3) 0.115(4) Uani 1 1 d . . .
H8A H 0.0908 0.0408 0.0463 0.173 Uiso 1 1 calc GR . .
H8B H 0.0695 -0.0219 0.0317 0.173 Uiso 1 1 calc GR . .
H8C H 0.0999 -0.0356 0.0631 0.173 Uiso 1 1 calc GR . .
C8P C 0.19267(12) -0.0841(3) 0.2019(2) 0.0366(14) Uani 1 1 d . . .
H8PA H 0.2103 -0.0756 0.2242 0.055 Uiso 1 1 calc GR . .
H8PB H 0.1941 -0.1292 0.1846 0.055 Uiso 1 1 calc GR . .
H8PC H 0.1755 -0.0828 0.2250 0.055 Uiso 1 1 calc GR . .
C9 C 0.04036(16) 0.0453(5) 0.1067(4) 0.107(4) Uani 1 1 d . . .
H9A H 0.0297 0.0446 0.1410 0.160 Uiso 1 1 calc GR . .
H9B H 0.0283 0.0245 0.0777 0.160 Uiso 1 1 calc GR . .
H9C H 0.0449 0.0927 0.0969 0.160 Uiso 1 1 calc GR . .
C9P C 0.16623(12) 0.0874(3) 0.4418(2) 0.0291(12) Uani 1 1 d . . .
C10P C 0.18135(14) 0.0209(3) 0.4640(2) 0.0463(16) Uani 1 1 d . . .
H10A H 0.1702 -0.0193 0.4519 0.069 Uiso 1 1 calc GR . .
H10B H 0.1821 0.0223 0.5040 0.069 Uiso 1 1 calc GR . .
H10C H 0.2012 0.0181 0.4500 0.069 Uiso 1 1 calc GR . .
C11P C 0.13382(12) 0.0898(3) 0.4593(2) 0.0450(16) Uani 1 1 d . . .
H11A H 0.1250 0.1332 0.4473 0.068 Uiso 1 1 calc GR . .
H11B H 0.1329 0.0863 0.4991 0.068 Uiso 1 1 calc GR . .
H11C H 0.1231 0.0516 0.4425 0.068 Uiso 1 1 calc GR . .
C12P C 0.18283(12) 0.1521(3) 0.4653(2) 0.0355(14) Uani 1 1 d . . .
H12A H 0.2034 0.1501 0.4551 0.053 Uiso 1 1 calc GR . .
H12B H 0.1815 0.1526 0.5052 0.053 Uiso 1 1 calc GR . .
H12C H 0.1739 0.1939 0.4503 0.053 Uiso 1 1 calc GR . .
C13P C 0.05621(14) 0.3144(4) 0.1819(3) 0.0543(18) Uani 1 1 d . . .
C14P C 0.04563(15) 0.2444(4) 0.2091(4) 0.079(3) Uani 1 1 d . . .
H14A H 0.0526 0.2056 0.1876 0.118 Uiso 1 1 calc GR . .
H14B H 0.0243 0.2436 0.2099 0.118 Uiso 1 1 calc GR . .
H14C H 0.0536 0.2412 0.2464 0.118 Uiso 1 1 calc GR . .
C15 C 0.0621(2) -0.0692(5) 0.1380(4) 0.127(4) Uani 1 1 d . . .
H15A H 0.0807 -0.0917 0.1474 0.191 Uiso 1 1 calc GR . .
H15B H 0.0515 -0.0967 0.1107 0.191 Uiso 1 1 calc GR . .
H15C H 0.0504 -0.0649 0.1708 0.191 Uiso 1 1 calc GR . .
C15P C 0.04529(17) 0.3170(5) 0.1209(3) 0.089(3) Uani 1 1 d . . .
H15D H 0.0511 0.3606 0.1046 0.134 Uiso 1 1 calc GR . .
H15E H 0.0240 0.3128 0.1194 0.134 Uiso 1 1 calc GR . .
H15F H 0.0540 0.2791 0.1006 0.134 Uiso 1 1 calc GR . .
C16P C 0.04322(18) 0.3748(5) 0.2162(4) 0.102(3) Uani 1 1 d . . .
H16A H 0.0482 0.3680 0.2549 0.154 Uiso 1 1 calc GR . .
H16B H 0.0219 0.3756 0.2114 0.154 Uiso 1 1 calc GR . .
H16C H 0.0514 0.4183 0.2038 0.154 Uiso 1 1 calc GR . .
N9 N 0.16891(12) -0.1164(2) 0.3562(2) 0.0423(13) Uani 1 1 d . . .
H9 H 0.1679 -0.0716 0.3583 0.051 Uiso 1 1 calc R . .
C23 C 0.19189(15) -0.1453(3) 0.3323(3) 0.0493(17) Uani 1 1 d . . .
H23 H 0.2072 -0.1173 0.3191 0.059 Uiso 1 1 calc R . .
C24 C 0.19357(16) -0.2174(3) 0.3265(3) 0.0572(19) Uani 1 1 d . . .
H24 H 0.2096 -0.2381 0.3088 0.069 Uiso 1 1 calc R . .
C25 C 0.17156(17) -0.2564(3) 0.3472(3) 0.060(2) Uani 1 1 d . . .
H25 H 0.1725 -0.3048 0.3443 0.072 Uiso 1 1 calc R . .
C26 C 0.14802(16) -0.2266(4) 0.3722(3) 0.061(2) Uani 1 1 d . . .
H26 H 0.1327 -0.2541 0.3857 0.074 Uiso 1 1 calc R . .
C27 C 0.14703(16) -0.1545(3) 0.3773(3) 0.0540(18) Uani 1 1 d . . .
H27 H 0.1313 -0.1331 0.3952 0.065 Uiso 1 1 calc R . .
N10 N 0.20139(11) 0.3573(3) 0.4016(2) 0.0399(12) Uani 1 1 d . . .
H10 H 0.1958 0.3300 0.3749 0.048 Uiso 1 1 calc R . .
C28 C 0.21628(14) 0.3298(3) 0.4449(3) 0.0466(16) Uani 1 1 d . . .
H28 H 0.2205 0.2822 0.4463 0.056 Uiso 1 1 calc R . .
C29 C 0.22522(15) 0.3736(4) 0.4878(3) 0.0512(17) Uani 1 1 d . . .
H29 H 0.2353 0.3556 0.5188 0.061 Uiso 1 1 calc R . .
C30 C 0.21925(18) 0.4426(4) 0.4843(3) 0.067(2) Uani 1 1 d . . .
H30 H 0.2252 0.4730 0.5127 0.081 Uiso 1 1 calc R . .
C31 C 0.2041(2) 0.4671(4) 0.4378(3) 0.084(3) Uani 1 1 d . . .
H31 H 0.2003 0.5147 0.4344 0.101 Uiso 1 1 calc R . .
C32 C 0.19490(17) 0.4239(4) 0.3977(3) 0.060(2) Uani 1 1 d . . .
H32 H 0.1840 0.4408 0.3673 0.073 Uiso 1 1 calc R . .
N8 N 0.1437(3) -0.2417(6) 0.1480(7) 0.228(5) Uani 1 1 d D . .
C1A C 0.1166(4) -0.2298(8) 0.1692(7) 0.244(8) Uani 1 1 d D U .
H1A H 0.1174 -0.2101 0.2046 0.293 Uiso 1 1 calc R . .
C16 C 0.1407(4) -0.2551(7) 0.0899(7) 0.243(7) Uani 1 1 d D U .
H16 H 0.1578 -0.2591 0.0690 0.292 Uiso 1 1 calc R . .
C17 C 0.0860(4) -0.2573(8) 0.0933(8) 0.219(6) Uani 1 1 d D U .
H17 H 0.0678 -0.2650 0.0751 0.263 Uiso 1 1 calc R . .
C18 C 0.0873(4) -0.2410(7) 0.1487(8) 0.213(6) Uani 1 1 d D U .
H18 H 0.0706 -0.2376 0.1708 0.256 Uiso 1 1 calc R . .
C19 C 0.1138(4) -0.2622(7) 0.0635(6) 0.212(6) Uani 1 1 d D U .
H19 H 0.1132 -0.2705 0.0253 0.254 Uiso 1 1 calc R . .
N11 N 0.22747(12) 0.1445(2) 0.0713(2) 0.0406(12) Uani 1 1 d . . .
H11 H 0.2151 0.1379 0.0977 0.049 Uiso 1 1 calc R . .
C10 C 0.25564(14) 0.1604(3) 0.0844(2) 0.0410(15) Uani 1 1 d . . .
H10D H 0.2617 0.1642 0.1215 0.049 Uiso 1 1 calc R . .
C11 C 0.27541(14) 0.1712(3) 0.0431(3) 0.0427(15) Uani 1 1 d . . .
H11D H 0.2952 0.1821 0.0516 0.051 Uiso 1 1 calc R . .
C12 C 0.26592(15) 0.1657(3) -0.0114(2) 0.0457(16) Uani 1 1 d . . .
H12 H 0.2792 0.1731 -0.0401 0.055 Uiso 1 1 calc R . .
C13 C 0.23687(17) 0.1494(3) -0.0231(3) 0.0554(18) Uani 1 1 d . . .
H13 H 0.2302 0.1459 -0.0599 0.067 Uiso 1 1 calc R . .
C14 C 0.21788(15) 0.1384(3) 0.0189(3) 0.0488(17) Uani 1 1 d . . .
H14 H 0.1981 0.1266 0.0111 0.059 Uiso 1 1 calc R . .
N1B N 0.0000 -0.1151(8) 0.2500 0.140(5) Uani 1 2 d S T P
H1B H 0.0000 -0.1601 0.2500 0.168 Uiso 1 2 calc RS T P
C20 C 0.02239(19) -0.0824(7) 0.2756(4) 0.101(3) Uani 1 1 d . . .
H20 H 0.0376 -0.1076 0.2932 0.121 Uiso 1 1 calc R . .
C21 C 0.02284(19) -0.0142(7) 0.2758(4) 0.095(3) Uani 1 1 d . . .
H21 H 0.0383 0.0105 0.2930 0.114 Uiso 1 1 calc R . .
C22 C 0.0000 0.0191(9) 0.2500 0.109(5) Uani 1 2 d S T P
H22 H 0.0000 0.0678 0.2500 0.130 Uiso 1 2 calc RS T P

loop_
_atom_site_aniso_label
_atom_site_aniso_U_11
_atom_site_aniso_U_22
_atom_site_aniso_U_33
_atom_site_aniso_U_23
_atom_site_aniso_U_13
_atom_site_aniso_U_12
Tb1 0.02002(13) 0.02581(13) 0.02121(14) 0.00114(10) -0.00166(11) -0.00114(10)
Tb2 0.02320(14) 0.02907(14) 0.02380(15) 0.00114(11) -0.00010(11) 0.00172(10)
Tb3 0.02088(14) 0.03173(14) 0.02199(14) -0.00092(11) 0.00041(11) -0.00280(10)
Tb4 0.02542(15) 0.03995(16) 0.01869(14) 0.00174(11) -0.00231(12) -0.00093(11)
P1 0.0222(7) 0.0265(7) 0.0230(7) 0.0037(6) -0.0018(6) -0.0019(5)
P2 0.0216(7) 0.0340(8) 0.0195(7) -0.0047(6) 0.0009(6) -0.0017(6)
P3 0.0205(7) 0.0270(7) 0.0183(7) 0.0017(5) -0.0006(6) -0.0012(5)
P4 0.0374(10) 0.0580(11) 0.0475(11) 0.0132(9) -0.0069(9) 0.0080(8)
O1N 0.034(2) 0.034(2) 0.037(2) -0.0050(18) -0.0011(19) -0.0036(17)
O1O 0.022(2) 0.042(2) 0.041(2) -0.0002(18) 0.0088(18) -0.0005(17)
O1OH 0.026(2) 0.030(2) 0.022(2) -0.0012(15) 0.0009(16) -0.0010(15)
O1P 0.027(2) 0.030(2) 0.039(2) 0.0077(17) -0.0012(18) 0.0004(16)
O2N 0.035(2) 0.042(2) 0.034(2) -0.0078(19) 0.0031(19) -0.0072(18)
O2O 0.030(2) 0.041(2) 0.034(2) -0.0051(18) 0.0056(18) -0.0022(17)
O2P 0.029(2) 0.039(2) 0.024(2) -0.0038(16) 0.0036(17) -0.0061(16)
O3N 0.076(3) 0.053(3) 0.069(3) -0.025(2) -0.008(3) -0.035(3)
O3O 0.037(2) 0.046(2) 0.028(2) -0.0029(18) -0.0013(19) -0.0101(18)
O3P 0.0234(19) 0.031(2) 0.025(2) 0.0073(15) 0.0005(16) -0.0005(15)
O4N 0.042(2) 0.028(2) 0.043(3) -0.0062(18) 0.007(2) -0.0024(17)
O4O 0.037(2) 0.050(2) 0.028(2) -0.0041(19) -0.0020(19) -0.0024(19)
O4P 0.022(2) 0.044(2) 0.027(2) -0.0074(17) 0.0017(17) -0.0006(16)
O5N 0.061(3) 0.026(2) 0.038(2) -0.0022(17) -0.021(2) 0.0050(19)
O5P 0.026(2) 0.038(2) 0.024(2) 0.0001(16) 0.0011(17) -0.0031(16)
O6N 0.185(6) 0.030(3) 0.034(3) 0.009(2) -0.011(3) 0.021(3)
O6P 0.0201(19) 0.034(2) 0.0180(19) -0.0044(15) 0.0003(15) -0.0012(15)
O7N 0.040(2) 0.035(2) 0.055(3) 0.016(2) 0.015(2) 0.0078(18)
O7P 0.0218(19) 0.036(2) 0.022(2) -0.0011(16) 0.0005(16) -0.0029(15)
O8N 0.038(2) 0.032(2) 0.033(2) 0.0014(17) 0.0067(19) 0.0010(18)
O8P 0.032(2) 0.028(2) 0.026(2) -0.0032(16) -0.0009(17) -0.0039(16)
O9N 0.062(3) 0.062(3) 0.066(3) -0.008(3) 0.039(3) 0.003(2)
O9P 0.0198(18) 0.0290(19) 0.0215(19) -0.0005(15) -0.0015(15) 0.0015(14)
O10N 0.043(3) 0.047(3) 0.034(2) -0.0024(19) 0.004(2) 0.002(2)
O10P 0.043(3) 0.056(3) 0.034(2) 0.005(2) -0.001(2) 0.019(2)
O11N 0.069(3) 0.044(3) 0.053(3) -0.006(2) -0.004(3) 0.019(2)
O11P 0.063(3) 0.067(3) 0.077(4) 0.037(3) 0.000(3) 0.004(2)
O12N 0.192(7) 0.087(4) 0.067(4) -0.041(3) -0.012(4) 0.051(4)
O12P 0.036(2) 0.047(2) 0.037(2) 0.0060(19) -0.006(2) 0.0108(18)
O13N 0.033(2) 0.042(2) 0.046(3) -0.0064(19) 0.006(2) -0.0072(18)
O14N 0.039(2) 0.043(2) 0.042(3) -0.001(2) 0.004(2) -0.0099(19)
O15N 0.066(3) 0.040(3) 0.093(4) -0.005(3) 0.013(3) -0.025(2)
O16N 0.065(3) 0.074(3) 0.028(2) 0.004(2) -0.004(2) -0.018(3)
O17N 0.044(3) 0.061(3) 0.034(3) 0.012(2) -0.003(2) -0.007(2)
O18N 0.078(4) 0.104(4) 0.034(3) 0.032(3) 0.004(3) -0.002(3)
N1 0.049(3) 0.030(3) 0.036(3) -0.002(2) -0.005(3) -0.008(2)
N2 0.075(4) 0.026(3) 0.027(3) -0.003(2) 0.008(3) 0.013(3)
N3 0.039(3) 0.042(3) 0.039(3) -0.006(2) 0.013(3) -0.008(2)
N4 0.075(4) 0.051(4) 0.047(4) -0.022(3) -0.006(3) 0.012(3)
N5 0.041(3) 0.044(3) 0.048(4) 0.000(3) -0.008(3) -0.010(3)
N6 0.055(4) 0.065(4) 0.029(3) 0.017(3) 0.001(3) 0.009(3)
C1 0.025(3) 0.049(4) 0.027(3) 0.004(3) -0.003(3) 0.003(3)
C1P 0.021(3) 0.030(3) 0.026(3) 0.006(2) -0.003(2) -0.003(2)
C2 0.029(3) 0.063(4) 0.033(4) -0.005(3) 0.006(3) 0.005(3)
C2P 0.040(4) 0.041(4) 0.042(4) 0.007(3) 0.001(3) -0.018(3)
C3 0.037(4) 0.072(5) 0.044(4) 0.015(3) 0.016(3) 0.004(3)
C3P 0.034(4) 0.044(4) 0.070(5) 0.024(3) -0.002(3) 0.004(3)
C4 0.030(4) 0.073(5) 0.071(5) 0.017(4) 0.017(4) 0.010(3)
C4P 0.043(4) 0.042(4) 0.044(4) 0.015(3) 0.012(3) -0.005(3)
C5 0.049(4) 0.102(6) 0.056(5) -0.019(4) 0.022(4) -0.003(4)
C5P 0.023(3) 0.033(3) 0.029(3) -0.005(2) 0.003(2) -0.007(2)
C6 0.018(3) 0.048(4) 0.026(3) -0.008(3) -0.004(3) 0.003(2)
C6P 0.033(3) 0.041(3) 0.039(4) -0.009(3) 0.012(3) 0.003(3)
C7 0.031(3) 0.062(4) 0.038(4) -0.018(3) -0.001(3) -0.007(3)
C7P 0.033(3) 0.049(4) 0.023(3) -0.009(3) -0.005(3) -0.005(3)
C8 0.065(6) 0.221(11) 0.061(6) -0.077(7) 0.010(5) -0.053(7)
C8P 0.033(3) 0.042(3) 0.034(3) -0.001(3) -0.001(3) 0.004(3)
C9 0.042(5) 0.158(9) 0.118(8) -0.080(7) -0.051(5) 0.033(5)
C9P 0.030(3) 0.038(3) 0.020(3) 0.005(2) 0.001(2) -0.002(2)
C10P 0.064(4) 0.051(4) 0.023(3) 0.013(3) -0.010(3) 0.005(3)
C11P 0.038(4) 0.068(4) 0.029(3) 0.005(3) 0.007(3) -0.010(3)
C12P 0.034(3) 0.047(4) 0.025(3) -0.008(3) -0.007(3) 0.004(3)
C13P 0.039(4) 0.060(4) 0.063(5) 0.010(4) -0.007(4) 0.013(3)
C14P 0.036(4) 0.112(7) 0.088(7) 0.012(5) -0.012(4) -0.015(4)
C15 0.164(10) 0.106(8) 0.110(9) -0.007(6) -0.065(8) -0.068(7)
C15P 0.057(5) 0.130(8) 0.080(7) 0.027(6) -0.023(5) 0.007(5)
C16P 0.070(6) 0.110(8) 0.127(9) -0.016(6) -0.002(6) 0.039(5)
N9 0.053(3) 0.036(3) 0.037(3) -0.001(2) -0.010(3) 0.004(3)
C23 0.053(4) 0.049(4) 0.046(4) 0.006(3) -0.008(4) 0.004(3)
C24 0.067(5) 0.041(4) 0.063(5) -0.008(3) -0.005(4) 0.006(3)
C25 0.066(5) 0.036(4) 0.077(6) -0.007(4) -0.016(4) 0.001(4)
C26 0.063(5) 0.044(4) 0.077(6) 0.001(4) 0.007(4) -0.020(4)
C27 0.057(5) 0.053(4) 0.052(5) -0.001(3) 0.004(4) -0.002(3)
N10 0.046(3) 0.045(3) 0.029(3) -0.010(2) -0.002(3) -0.008(2)
C28 0.048(4) 0.054(4) 0.039(4) -0.001(3) 0.014(3) -0.005(3)
C29 0.057(5) 0.069(5) 0.027(4) -0.002(3) -0.003(3) 0.001(4)
C30 0.105(7) 0.057(5) 0.040(4) -0.019(4) -0.009(4) -0.023(4)
C31 0.151(9) 0.045(5) 0.056(5) -0.006(4) -0.001(6) 0.000(5)
C32 0.090(6) 0.050(4) 0.041(4) -0.002(3) -0.004(4) 0.005(4)
N8 0.223(10) 0.199(12) 0.262(11) -0.083(9) 0.033(8) -0.068(8)
C1A 0.241(9) 0.255(11) 0.237(10) -0.042(8) 0.012(7) 0.000(7)
C16 0.221(9) 0.271(12) 0.238(10) -0.028(8) 0.013(7) -0.017(7)
C17 0.226(8) 0.214(10) 0.216(9) -0.002(7) -0.003(6) 0.008(7)
C18 0.225(9) 0.200(10) 0.214(9) 0.001(7) 0.010(6) 0.011(7)
C19 0.224(8) 0.219(10) 0.193(9) -0.001(7) 0.009(7) 0.000(7)
N11 0.052(3) 0.038(3) 0.033(3) 0.003(2) 0.017(3) -0.003(2)
C10 0.051(4) 0.051(4) 0.022(3) 0.000(3) 0.003(3) -0.006(3)
C11 0.040(4) 0.052(4) 0.036(4) -0.003(3) 0.007(3) -0.010(3)
C12 0.061(5) 0.053(4) 0.024(3) -0.003(3) 0.017(3) -0.005(3)
C13 0.074(5) 0.066(5) 0.026(4) -0.003(3) 0.006(4) 0.001(4)
C14 0.046(4) 0.052(4) 0.049(5) -0.009(3) 0.002(4) -0.007(3)
N1B 0.086(10) 0.162(13) 0.170(15) 0.000 -0.018(10) 0.000
C20 0.042(6) 0.153(10) 0.109(9) 0.008(8) -0.013(6) 0.009(6)
C21 0.049(6) 0.158(10) 0.078(7) -0.001(7) 0.006(5) 0.011(7)
C22 0.073(10) 0.178(16) 0.076(10) 0.000 0.032(9) 0.000

loop_
_atom_type_symbol
_atom_type_description
_atom_type_scat_dispersion_real
_atom_type_scat_dispersion_imag
_atom_type_scat_source
C C 0.0033 0.0016 'International Tables Vol C Tables 4.2.6.8 and 6.1.1.4'
H H 0.0000 0.0000 'International Tables Vol C Tables 4.2.6.8 and 6.1.1.4'
N N 0.0061 0.0033 'International Tables Vol C Tables 4.2.6.8 and 6.1.1.4'
O O 0.0106 0.0060 'International Tables Vol C Tables 4.2.6.8 and 6.1.1.4'
P P 0.1023 0.0942 'International Tables Vol C Tables 4.2.6.8 and 6.1.1.4'
Tb Tb -0.1723 4.1537 'International Tables Vol C Tables 4.2.6.8 and 6.1.1.4'

loop_
_geom_angle_atom_site_label_1
_geom_angle_atom_site_label_2
_geom_angle_atom_site_label_3
_geom_angle
_geom_angle_site_symmetry_1
_geom_angle_site_symmetry_3
O1N Tb1 O4N 111.03(12) . .
O1N Tb1 N2 88.83(13) . .
O1N Tb1 N3 124.64(12) . .
O1P Tb1 O1N 76.62(13) . .
O1P Tb1 O2N 83.03(12) . .
O1P Tb1 O4N 154.09(12) . .
O1P Tb1 O4P 85.38(13) . .
O1P Tb1 O5N 144.74(13) . .
O1P Tb1 O7N 128.84(12) . .
O1P Tb1 O7P 87.30(12) . .
O1P Tb1 O8N 78.43(12) . .
O1P Tb1 N2 160.10(13) . .
O1P Tb1 N3 103.66(14) . .
O2N Tb1 O1N 50.07(11) . .
O2N Tb1 O4N 121.33(13) . .
O2N Tb1 O8N 69.92(12) . .
O2N Tb1 N2 98.10(14) . .
O2N Tb1 N3 74.74(12) . .
O4N Tb1 N2 25.24(12) . .
O4N Tb1 N3 92.23(13) . .
O4P Tb1 O1N 154.32(12) . .
O4P Tb1 O2N 145.94(12) . .
O4P Tb1 O4N 78.29(13) . .
O4P Tb1 O5N 128.13(12) . .
O4P Tb1 O7N 83.21(13) . .
O4P Tb1 O8N 76.42(12) . .
O4P Tb1 N2 103.45(14) . .
O4P Tb1 N3 77.11(13) . .
O5N Tb1 O1N 68.15(12) . .
O5N Tb1 O2N 73.73(13) . .
O5N Tb1 O4N 50.43(12) . .
O5N Tb1 O7N 72.90(13) . .
O5N Tb1 O8N 116.20(13) . .
O5N Tb1 N2 25.27(13) . .
O5N Tb1 N3 95.49(14) . .
O7N Tb1 O1N 122.37(13) . .
O7N Tb1 O2N 79.49(13) . .
O7N Tb1 O4N 69.29(12) . .
O7N Tb1 O8N 50.41(12) . .
O7N Tb1 N2 70.51(13) . .
O7N Tb1 N3 25.24(12) . .
O7P Tb1 O1N 74.60(12) . .
O7P Tb1 O2N 124.60(12) . .
O7P Tb1 O4N 71.89(12) . .
O7P Tb1 O4P 86.54(12) . .
O7P Tb1 O5N 84.65(13) . .
O7P Tb1 O7N 141.09(12) . .
O7P Tb1 O8N 158.48(12) . .
O7P Tb1 N2 75.66(13) . .
O7P Tb1 N3 159.34(12) . .
O8N Tb1 O1N 116.74(12) . .
O8N Tb1 O4N 116.30(11) . .
O8N Tb1 N2 120.75(13) . .
O8N Tb1 N3 25.28(12) . .
N2 Tb1 N3 95.75(14) . .
Tb3 Tb2 Tb4 59.515(7) . .
P1 Tb2 Tb3 98.71(3) . .
P1 Tb2 Tb4 64.54(3) . .
O1O Tb2 Tb3 70.53(9) . .
O1O Tb2 Tb4 112.87(9) . .
O1O Tb2 P1 167.36(9) . .
O1O Tb2 O1OH 77.90(12) . .
O1O Tb2 O2P 150.78(13) . .
O1O Tb2 O3P 146.68(12) . .
O1O Tb2 O9P 82.50(12) . .
O1O Tb2 O10N 75.11(13) . .
O1O Tb2 O11N 83.01(14) . .
O1O Tb2 N4 77.32(15) . .
O1OH Tb2 Tb3 35.40(8) . .
O1OH Tb2 Tb4 35.59(8) . .
O1OH Tb2 P1 97.27(8) . .
O1OH Tb2 O3P 68.84(11) . .
O1OH Tb2 O10N 144.77(12) . .
O1OH Tb2 O11N 146.00(13) . .
O1OH Tb2 N4 155.01(14) . .
O2P Tb2 Tb3 117.94(8) . .
O2P Tb2 Tb4 94.03(8) . .
O2P Tb2 P1 29.54(9) . .
O2P Tb2 O1OH 126.23(11) . .
O2P Tb2 O3P 59.43(11) . .
O2P Tb2 O10N 75.97(12) . .
O2P Tb2 O11N 81.99(14) . .
O2P Tb2 N4 78.42(14) . .
O3P Tb2 Tb3 80.95(7) . .
O3P Tb2 Tb4 34.62(8) . .
O3P Tb2 P1 30.04(8) . .
O3P Tb2 O10N 133.70(12) . .
O3P Tb2 N4 136.00(14) . .
O9P Tb2 Tb3 39.09(8) . .
O9P Tb2 Tb4 84.93(8) . .
O9P Tb2 P1 84.92(8) . .
O9P Tb2 O1OH 73.30(11) . .
O9P Tb2 O2P 89.02(12) . .
O9P Tb2 O3P 86.11(11) . .
O9P Tb2 O10N 81.06(12) . .
O9P Tb2 O11N 131.76(14) . .
O9P Tb2 N4 106.49(15) . .
O10N Tb2 Tb3 112.62(9) . .
O10N Tb2 Tb4 162.85(9) . .
O10N Tb2 P1 104.19(9) . .
O10N Tb2 N4 25.48(14) . .
O11N Tb2 Tb3 152.46(11) . .
O11N Tb2 Tb4 142.70(11) . .
O11N Tb2 P1 106.51(11) . .
O11N Tb2 O3P 126.59(13) . .
O11N Tb2 O10N 50.75(14) . .
O11N Tb2 N4 25.29(14) . .
O12P Tb2 Tb3 114.62(10) . .
O12P Tb2 Tb4 71.92(10) . .
O12P Tb2 P1 96.87(10) . .
O12P Tb2 O1O 93.78(13) . .
O12P Tb2 O1OH 79.84(13) . .
O12P Tb2 O2P 105.76(13) . .
O12P Tb2 O3P 82.52(12) . .
O12P Tb2 O9P 153.07(13) . .
O12P Tb2 O10N 123.90(13) . .
O12P Tb2 O11N 73.59(15) . .
O12P Tb2 N4 98.59(16) . .
N4 Tb2 Tb3 134.45(12) . .
N4 Tb2 Tb4 166.01(12) . .
N4 Tb2 P1 107.65(12) . .
Tb4 Tb3 Tb2 60.816(7) . .
P3 Tb3 Tb2 65.89(2) . .
P3 Tb3 Tb4 100.99(2) . .
O1OH Tb3 Tb2 36.14(8) . .
O1OH Tb3 Tb4 36.29(8) . .
O1OH Tb3 P3 99.34(8) . .
O1OH Tb3 O3O 77.21(12) . .
O1OH Tb3 O8P 128.31(11) . .
O1OH Tb3 O9P 70.92(11) . .
O1OH Tb3 O13N 142.72(12) . .
O1OH Tb3 O14N 141.68(12) . .
O1OH Tb3 N5 148.76(13) . .
O2O Tb3 Tb2 69.60(9) . .
O2O Tb3 Tb4 114.99(9) . .
O2O Tb3 P3 93.98(9) . .
O2O Tb3 O1OH 79.07(12) . .
O2O Tb3 O3O 93.30(13) . .
O2O Tb3 O8P 103.79(12) . .
O2O Tb3 O9P 78.93(11) . .
O2O Tb3 O13N 123.72(12) . .
O2O Tb3 O14N 72.77(13) . .
O2O Tb3 N5 97.85(14) . .
O3O Tb3 Tb2 112.32(9) . .
O3O Tb3 Tb4 71.37(9) . .
O3O Tb3 P3 171.20(9) . .
O3O Tb3 O8P 151.21(12) . .
O3O Tb3 O9P 148.07(12) . .
O3O Tb3 O13N 72.75(13) . .
O3O Tb3 O14N 79.00(13) . .
O3O Tb3 N5 71.91(14) . .
O6P Tb3 Tb2 84.55(8) . .
O6P Tb3 Tb4 39.71(8) . .
O6P Tb3 P3 83.75(8) . .
O6P Tb3 O1OH 74.19(11) . .
O6P Tb3 O2O 152.38(12) . .
O6P Tb3 O3O 87.50(12) . .
O6P Tb3 O8P 87.74(12) . .
O6P Tb3 O9P 85.86(11) . .
O6P Tb3 O13N 82.86(12) . .
O6P Tb3 O14N 134.12(12) . .
O6P Tb3 N5 108.57(13) . .
O8P Tb3 Tb2 95.44(8) . .
O8P Tb3 Tb4 119.52(8) . .
O8P Tb3 P3 29.60(8) . .
O8P Tb3 O9P 59.58(10) . .
O8P Tb3 O13N 78.49(12) . .
O8P Tb3 O14N 84.10(12) . .
O8P Tb3 N5 82.80(12) . .
O9P Tb3 Tb2 35.93(7) . .
O9P Tb3 Tb4 83.85(7) . .
O9P Tb3 P3 30.19(8) . .
O9P Tb3 O13N 136.91(11) . .
O9P Tb3 N5 139.52(12) . .
O13N Tb3 Tb2 166.21(8) . .
O13N Tb3 Tb4 111.27(9) . .
O13N Tb3 P3 107.02(9) . .
O13N Tb3 N5 25.88(12) . .
O14N Tb3 Tb2 141.11(10) . .
O14N Tb3 Tb4 149.58(10) . .
O14N Tb3 P3 107.92(10) . .
O14N Tb3 O9P 126.32(12) . .
O14N Tb3 O13N 51.27(12) . .
O14N Tb3 N5 25.60(13) . .
N5 Tb3 Tb2 166.62(11) . .
N5 Tb3 Tb4 131.36(11) . .
N5 Tb3 P3 111.90(10) . .
Tb3 Tb4 Tb2 59.669(6) . .
P2 Tb4 Tb2 98.78(3) . .
P2 Tb4 Tb3 65.56(3) . .
O1OH Tb4 Tb2 35.57(8) . .
O1OH Tb4 Tb3 35.53(8) . .
O1OH Tb4 P2 97.99(8) . .
O1OH Tb4 O5P 126.58(11) . .
O1OH Tb4 O6P 69.78(11) . .
O1OH Tb4 O16N 145.65(13) . .
O1OH Tb4 O17N 147.06(12) . .
O1OH Tb4 N6 156.44(13) . .
O3P Tb4 Tb2 38.31(8) . .
O3P Tb4 Tb3 83.57(8) . .
O3P Tb4 P2 83.25(8) . .
O3P Tb4 O1OH 72.40(11) . .
O3P Tb4 O4O 149.45(12) . .
O3P Tb4 O5P 87.08(12) . .
O3P Tb4 O6P 83.76(11) . .
O3P Tb4 O16N 137.07(13) . .
O3P Tb4 O17N 86.23(13) . .
O3P Tb4 N6 111.89(15) . .
O4O Tb4 Tb2 113.21(9) . .
O4O Tb4 Tb3 67.94(9) . .
O4O Tb4 P2 94.21(10) . .
O4O Tb4 O1OH 77.87(12) . .
O4O Tb4 O5P 105.54(12) . .
O4O Tb4 O6P 79.52(12) . .
O4O Tb4 O16N 73.29(14) . .
O4O Tb4 O17N 123.59(14) . .
O4O Tb4 N6 98.17(16) . .
O5P Tb4 Tb2 116.93(8) . .
O5P Tb4 Tb3 95.01(8) . .
O5P Tb4 P2 29.46(8) . .
O5P Tb4 O6P 59.10(11) . .
O5P Tb4 O16N 79.72(14) . .
O5P Tb4 O17N 75.32(12) . .
O5P Tb4 N6 76.96(13) . .
O6P Tb4 Tb2 81.11(7) . .
O6P Tb4 Tb3 35.93(7) . .
O6P Tb4 P2 29.70(7) . .
O6P Tb4 O17N 133.66(12) . .
O6P Tb4 N6 132.87(13) . .
O10P Tb4 Tb2 74.06(10) . .
O10P Tb4 Tb3 112.11(10) . .
O10P Tb4 P2 172.18(11) . .
O10P Tb4 O1OH 78.10(12) . .
O10P Tb4 O3P 89.08(13) . .
O10P Tb4 O4O 91.59(14) . .
O10P Tb4 O5P 151.99(13) . .
O10P Tb4 O6P 147.79(12) . .
O10P Tb4 O16N 84.38(15) . .
O10P Tb4 O17N 76.75(14) . .
O10P Tb4 N6 78.81(14) . .
O16N Tb4 Tb2 157.43(11) . .
O16N Tb4 Tb3 137.84(11) . .
O16N Tb4 P2 102.31(11) . .
O16N Tb4 O6P 121.42(13) . .
O16N Tb4 O17N 50.95(14) . .
O16N Tb4 N6 25.31(14) . .
O17N Tb4 Tb2 115.74(10) . .
O17N Tb4 Tb3 166.30(10) . .
O17N Tb4 P2 104.19(10) . .
O17N Tb4 N6 25.66(14) . .
N6 Tb4 Tb2 138.51(12) . .
N6 Tb4 Tb3 161.82(12) . .
N6 Tb4 P2 105.49(10) . .
O1P P1 Tb2 124.95(14) . .
O1P P1 O2P 113.5(2) . .
O1P P1 O3P 113.8(2) . .
O1P P1 C1P 107.2(2) . .
O2P P1 Tb2 48.75(13) . .
O2P P1 C1P 109.4(2) . .
O3P P1 Tb2 54.45(13) . .
O3P P1 O2P 102.84(19) . .
O3P P1 C1P 110.1(2) . .
C1P P1 Tb2 127.75(17) . .
O4P P2 Tb4 128.20(15) . .
O4P P2 O5P 114.2(2) . .
O4P P2 O6P 114.8(2) . .
O4P P2 C5P 107.5(2) . .
O5P P2 Tb4 48.87(13) . .
O5P P2 C5P 107.9(2) . .
O6P P2 Tb4 53.80(13) . .
O6P P2 O5P 102.52(19) . .
O6P P2 C5P 109.7(2) . .
C5P P2 Tb4 124.14(18) . .
O7P P3 Tb3 124.82(14) . .
O7P P3 O8P 113.87(19) . .
O7P P3 O9P 113.82(19) . .
O7P P3 C9P 106.9(2) . .
O8P P3 Tb3 49.16(13) . .
O8P P3 O9P 103.04(19) . .
O8P P3 C9P 107.8(2) . .
O9P P3 Tb3 54.33(13) . .
O9P P3 C9P 111.4(2) . .
C9P P3 Tb3 128.02(17) . .
O10P P4 O11P 110.3(3) . .
O10P P4 C13P 109.4(3) . .
O11P P4 C13P 104.3(3) . .
O12P P4 O10P 115.0(2) . .
O12P P4 O11P 108.2(3) . .
O12P P4 C13P 109.1(3) . .
N1 O1N Tb1 95.9(3) . .
C1 O1O Tb2 135.9(3) . .
Tb2 O1OH Tb4 108.83(13) . .
Tb3 O1OH Tb2 108.47(13) . .
Tb3 O1OH Tb4 108.18(13) . .
P1 O1P Tb1 157.1(2) . .
N1 O2N Tb1 97.5(3) . .
C1 O2O Tb3 137.6(3) . .
P1 O2P Tb2 101.71(17) . .
C6 O3O Tb3 132.6(3) . .
Tb4 O3P Tb2 107.07(12) . .
P1 O3P Tb2 95.51(17) . .
P1 O3P Tb4 156.5(2) . .
N2 O4N Tb1 93.9(3) . .
C6 O4O Tb4 141.3(4) . .
P2 O4P Tb1 152.3(2) . .
N2 O5N Tb1 97.9(3) . .
P2 O5P Tb4 101.67(17) . .
Tb3 O6P Tb4 104.36(12) . .
P2 O6P Tb3 158.5(2) . .
P2 O6P Tb4 96.50(16) . .
N3 O7N Tb1 96.8(3) . .
P3 O7P Tb1 157.5(2) . .
N3 O8N Tb1 95.1(3) . .
P3 O8P Tb3 101.25(17) . .
Tb2 O9P Tb3 104.98(12) . .
P3 O9P Tb2 157.7(2) . .
P3 O9P Tb3 95.49(15) . .
N4 O10N Tb2 95.7(3) . .
P4 O10P Tb4 137.5(2) . .
N4 O11N Tb2 98.3(3) . .
P4 O12P Tb2 140.3(2) . .
N5 O13N Tb3 94.6(3) . .
N5 O14N Tb3 97.2(3) . .
N6 O16N Tb4 97.0(3) . .
N6 O17N Tb4 95.2(3) . .
O1N N1 O2N 116.6(4) . .
O3N N1 O1N 121.8(5) . .
O3N N1 O2N 121.7(5) . .
O4N N2 Tb1 60.9(3) . .
O4N N2 O5N 117.4(4) . .
O5N N2 Tb1 56.9(3) . .
O6N N2 Tb1 174.4(4) . .
O6N N2 O4N 121.3(5) . .
O6N N2 O5N 121.3(6) . .
O7N N3 Tb1 57.9(3) . .
O8N N3 Tb1 59.6(3) . .
O8N N3 O7N 117.2(5) . .
O9N N3 Tb1 173.9(4) . .
O9N N3 O7N 122.2(5) . .
O9N N3 O8N 120.6(5) . .
O10N N4 Tb2 58.8(3) . .
O11N N4 Tb2 56.4(3) . .
O11N N4 O10N 115.2(5) . .
O12N N4 Tb2 178.7(6) . .
O12N N4 O10N 122.1(6) . .
O12N N4 O11N 122.7(6) . .
O13N N5 Tb3 59.5(3) . .
O14N N5 Tb3 57.2(3) . .
O14N N5 O13N 115.9(5) . .
O15N N5 Tb3 172.5(4) . .
O15N N5 O13N 122.1(5) . .
O15N N5 O14N 122.0(5) . .
O16N N6 Tb4 57.7(3) . .
O16N N6 O17N 116.7(5) . .
O17N N6 Tb4 59.2(3) . .
O18N N6 Tb4 179.3(6) . .
O18N N6 O16N 121.7(6) . .
O18N N6 O17N 121.5(6) . .
O1O C1 C2 117.5(5) . .
O2O C1 O1O 124.9(5) . .
O2O C1 C2 117.5(5) . .
C2P C1P P1 107.4(4) . .
C3P C1P P1 111.1(4) . .
C3P C1P C2P 110.7(5) . .
C4P C1P P1 108.4(4) . .
C4P C1P C2P 108.7(4) . .
C4P C1P C3P 110.5(5) . .
C1 C2 C5 109.3(5) . .
C3 C2 C1 111.9(5) . .
C3 C2 C4 110.8(5) . .
C3 C2 C5 109.1(6) . .
C4 C2 C1 105.4(5) . .
C4 C2 C5 110.4(5) . .
C6P C5P P2 108.8(3) . .
C7P C5P P2 109.6(4) . .
C7P C5P C6P 110.4(5) . .
C8P C5P P2 108.7(4) . .
C8P C5P C6P 108.6(4) . .
C8P C5P C7P 110.7(4) . .
O3O C6 O4O 124.8(5) . .
O3O C6 C7 118.3(5) . .
O4O C6 C7 116.9(5) . .
C6 C7 C15 108.7(6) . .
C8 C7 C6 110.4(5) . .
C8 C7 C15 108.2(7) . .
C9 C7 C6 107.9(5) . .
C9 C7 C8 110.8(7) . .
C9 C7 C15 110.8(7) . .
C10P C9P P3 107.4(4) . .
C10P C9P C12P 109.3(4) . .
C11P C9P P3 110.6(4) . .
C11P C9P C10P 110.4(5) . .
C11P C9P C12P 109.3(5) . .
C12P C9P P3 109.7(4) . .
C14P C13P P4 109.3(4) . .
C15P C13P P4 110.2(5) . .
C15P C13P C14P 109.3(6) . .
C15P C13P C16P 111.6(6) . .
C16P C13P P4 109.1(5) . .
C16P C13P C14P 107.3(7) . .
C23 N9 C27 121.8(6) . .
N9 C23 C24 120.5(6) . .
C25 C24 C23 118.3(7) . .
C24 C25 C26 121.2(6) . .
C25 C26 C27 119.1(6) . .
N9 C27 C26 119.1(6) . .
C32 N10 C28 123.1(6) . .
N10 C28 C29 118.5(6) . .
C30 C29 C28 119.6(7) . .
C29 C30 C31 118.4(6) . .
C32 C31 C30 121.3(7) . .
N10 C32 C31 119.1(7) . .
C1A N8 C16 109.3(13) . .
N8 C1A C18 133.2(15) . .
C19 C16 N8 122.9(14) . .
C18 C17 C19 118.1(14) . .
C17 C18 C1A 113.4(15) . .
C16 C19 C17 121.7(14) . .
C14 N11 C10 122.2(5) . .
N11 C10 C11 119.4(6) . .
C10 C11 C12 119.3(6) . .
C13 C12 C11 119.5(6) . .
C14 C13 C12 119.8(6) . .
N11 C14 C13 119.8(6) . .
C20 N1B C20 123.6(16) . 2
C21 C20 N1B 119.1(11) . .
C20 C21 C22 117.4(12) . .
C21 C22 C21 123.6(17) 2 .

loop_
_geom_bond_atom_site_label_1
_geom_bond_atom_site_label_2
_geom_bond_distance
_geom_bond_site_symmetry_2
Tb1 O1N 2.557(4) .
Tb1 O1P 2.222(3) .
Tb1 O2N 2.519(4) .
Tb1 O4N 2.573(4) .
Tb1 O4P 2.278(3) .
Tb1 O5N 2.484(4) .
Tb1 O7N 2.517(4) .
Tb1 O7P 2.238(3) .
Tb1 O8N 2.553(4) .
Tb1 N2 2.939(5) .
Tb1 N3 2.949(5) .
Tb2 Tb3 3.8176(3) .
Tb2 Tb4 3.8616(4) .
Tb2 P1 3.0634(13) .
Tb2 O1O 2.314(3) .
Tb2 O1OH 2.374(3) .
Tb2 O2P 2.352(3) .
Tb2 O3P 2.504(3) .
Tb2 O9P 2.319(3) .
Tb2 O10N 2.518(4) .
Tb2 O11N 2.467(4) .
Tb2 O12P 2.276(4) .
Tb2 N4 2.929(5) .
Tb3 Tb4 3.8116(4) .
Tb3 P3 3.0534(13) .
Tb3 O1OH 2.331(3) .
Tb3 O2O 2.326(4) .
Tb3 O3O 2.339(4) .
Tb3 O6P 2.309(3) .
Tb3 O8P 2.355(3) .
Tb3 O9P 2.492(3) .
Tb3 O13N 2.531(4) .
Tb3 O14N 2.481(4) .
Tb3 N5 2.928(5) .
Tb4 P2 3.0952(14) .
Tb4 O1OH 2.375(3) .
Tb4 O3P 2.295(3) .
Tb4 O4O 2.298(4) .
Tb4 O5P 2.380(3) .
Tb4 O6P 2.514(3) .
Tb4 O10P 2.272(4) .
Tb4 O16N 2.498(4) .
Tb4 O17N 2.530(4) .
Tb4 N6 2.935(5) .
P1 O1P 1.496(4) .
P1 O2P 1.543(4) .
P1 O3P 1.541(4) .
P1 C1P 1.808(5) .
P2 O4P 1.493(4) .
P2 O5P 1.555(4) .
P2 O6P 1.544(3) .
P2 C5P 1.819(5) .
P3 O7P 1.495(3) .
P3 O8P 1.538(3) .
P3 O9P 1.542(3) .
P3 C9P 1.815(5) .
P4 O10P 1.513(4) .
P4 O11P 1.578(5) .
P4 O12P 1.501(4) .
P4 C13P 1.786(7) .
O1N N1 1.259(6) .
O1O C1 1.264(6) .
O2N N1 1.267(6) .
O2O C1 1.260(6) .
O3N N1 1.217(6) .
O3O C6 1.249(6) .
O4N N2 1.256(6) .
O4O C6 1.252(6) .
O5N N2 1.266(6) .
O6N N2 1.214(6) .
O7N N3 1.266(6) .
O8N N3 1.264(6) .
O9N N3 1.232(6) .
O10N N4 1.266(6) .
O11N N4 1.264(7) .
O12N N4 1.211(7) .
O13N N5 1.282(6) .
O14N N5 1.276(6) .
O15N N5 1.221(6) .
O16N N6 1.264(6) .
O17N N6 1.276(6) .
O18N N6 1.232(6) .
C1 C2 1.542(8) .
C1P C2P 1.540(7) .
C1P C3P 1.529(7) .
C1P C4P 1.516(7) .
C2 C3 1.524(8) .
C2 C4 1.529(8) .
C2 C5 1.549(9) .
C5P C6P 1.545(7) .
C5P C7P 1.544(7) .
C5P C8P 1.527(7) .
C6 C7 1.531(7) .
C7 C8 1.506(9) .
C7 C9 1.480(9) .
C7 C15 1.565(10) .
C9P C10P 1.533(7) .
C9P C11P 1.522(7) .
C9P C12P 1.547(7) .
C13P C14P 1.566(9) .
C13P C15P 1.537(10) .
C13P C16P 1.539(10) .
N9 C23 1.312(7) .
N9 C27 1.331(7) .
C23 C24 1.387(8) .
C24 C25 1.341(9) .
C25 C26 1.351(9) .
C26 C27 1.384(9) .
N10 C28 1.335(7) .
N10 C32 1.310(7) .
C28 C29 1.381(8) .
C29 C30 1.349(9) .
C30 C31 1.379(10) .
C31 C32 1.327(9) .
N8 C1A 1.345(11) .
N8 C16 1.424(10) .
C1A C18 1.411(12) .
C16 C19 1.358(10) .
C17 C18 1.369(12) .
C17 C19 1.453(11) .
N11 C10 1.333(7) .
N11 C14 1.328(8) .
C10 C11 1.360(8) .
C11 C12 1.373(8) .
C12 C13 1.365(9) .
C13 C14 1.349(8) .
N1B C20 1.325(11) .
N1B C20 1.325(11) 2
C20 C21 1.304(13) .
C21 C22 1.348(11) .
C22 C21 1.347(11) 2
